data_7154310
loop_
_publ_author_name
'Mykhailiuk, Pavel K.'

_publ_section_title
;
 Three-component synthesis of fluorinated pyrazoles from
 fluoroalkylamines, NaNO2 and electron-deficient alkynes.
;
_journal_issue 11
_journal_name_full 'Organic &amp; biomolecular chemistry'
_journal_page_first 3438
_journal_page_last 3445
_journal_paper_doi 10.1039/c4ob02670e
_journal_volume 13
_journal_year 2015
_chemical_formula_sum 'C4 H4 N2 O3'
_chemical_formula_weight 128.09
_chemical_name_systematic
; 
 ? 
;
_space_group_IT_number 62
_symmetry_space_group_name_Hall '-P 2ac 2n'
_symmetry_space_group_name_H-M 'P n m a'
_atom_sites_solution_hydrogens geom
_atom_sites_solution_primary direct
_atom_sites_solution_secondary difmap
_audit_block_doi 10.5517/cc13s5nq
_audit_creation_method SHELXL-97
_audit_update_record
;
2014-11-26 deposited with the CCDC.
2015-01-23 downloaded from the CCDC.
;
_cell_angle_alpha 90.00
_cell_angle_beta 90.00
_cell_angle_gamma 90.00
_cell_formula_units_Z 4
_cell_length_a 5.561
_cell_length_b 6.229
_cell_length_c 16.499
_cell_measurement_temperature 293(2)
_cell_volume 571.517
_computing_structure_refinement 'SHELXL-97 (Sheldrick, 1997)'
_computing_structure_solution 'SHELXS-97 (Sheldrick, 1990)'
_diffrn_ambient_temperature 293(2)
_diffrn_measured_fraction_theta_full 0.977
_diffrn_measured_fraction_theta_max 0.977
_diffrn_radiation_monochromator graphite
_diffrn_radiation_source 'fine-focus sealed tube'
_diffrn_radiation_type MoK\a
_diffrn_radiation_wavelength 0.71073
_diffrn_reflns_av_R_equivalents 0.1507
_diffrn_reflns_av_sigmaI/netI 0.0818
_diffrn_reflns_limit_h_max 6
_diffrn_reflns_limit_h_min -6
_diffrn_reflns_limit_k_max 7
_diffrn_reflns_limit_k_min -5
_diffrn_reflns_limit_l_max 19
_diffrn_reflns_limit_l_min -17
_diffrn_reflns_number 3113
_diffrn_reflns_theta_full 24.97
_diffrn_reflns_theta_max 24.97
_diffrn_reflns_theta_min 3.50
_exptl_absorpt_coefficient_mu 0.130
_exptl_absorpt_correction_T_max 0.9935
_exptl_absorpt_correction_T_min 0.9808
_exptl_crystal_density_diffrn 1.489
_exptl_crystal_density_method 'not measured'
_exptl_crystal_F_000 264
_exptl_crystal_size_max 0.15
_exptl_crystal_size_mid 0.10
_exptl_crystal_size_min 0.05
_refine_diff_density_max 0.258
_refine_diff_density_min -0.201
_refine_diff_density_rms 0.055
_refine_ls_extinction_method none
_refine_ls_goodness_of_fit_ref 0.907
_refine_ls_hydrogen_treatment mixed
_refine_ls_matrix_type full
_refine_ls_number_parameters 55
_refine_ls_number_reflns 542
_refine_ls_number_restraints 0
_refine_ls_restrained_S_all 0.907
_refine_ls_R_factor_all 0.0948
_refine_ls_R_factor_gt 0.0553
_refine_ls_shift/su_max 0.000
_refine_ls_shift/su_mean 0.000
_refine_ls_structure_factor_coef Fsqd
_refine_ls_weighting_details 'calc w=1/[\s^2^(Fo^2^)+(0.0669P)^2^+0.0000P] where P=(Fo^2^+2Fc^2^)/3'
_refine_ls_weighting_scheme calc
_refine_ls_wR_factor_gt 0.1257
_refine_ls_wR_factor_ref 0.1425
_reflns_number_gt 315
_reflns_number_total 542
_reflns_threshold_expression >2sigma(I)
_cod_data_source_file c4ob02670e2.cif
_cod_data_source_block tolm202
_cod_depositor_comments 'Adding full bibliography for 7154310--7154316.cif.'
_cod_original_cell_volume 571.5
_cod_database_code 7154310

loop_
_symmetry_equiv_pos_as_xyz
'x, y, z'
'-x+1/2, -y, z+1/2'
'x+1/2, -y+1/2, -z+1/2'
'-x, y+1/2, -z'
'-x, -y, -z'
'x-1/2, y, -z-1/2'
'-x-1/2, y-1/2, z-1/2'
'x, -y-1/2, z'

loop_
_atom_site_label
_atom_site_type_symbol
_atom_site_fract_x
_atom_site_fract_y
_atom_site_fract_z
_atom_site_U_iso_or_equiv
_atom_site_adp_type
_atom_site_occupancy
_atom_site_symmetry_multiplicity
_atom_site_calc_flag
_atom_site_refinement_flags
O1 O -0.0050(4) 0.2500 0.42793(15) 0.0725(11) Uani 1 2 d S
O2 O -0.3000(4) 0.2500 0.61435(15) 0.0826(11) Uani 1 2 d S
O3 O 0.0927(4) 0.2500 0.58521(15) 0.0643(10) Uani 1 2 d S
N1 N -0.5133(7) 0.2500 0.3085(3) 0.1027(18) Uani 1 2 d S
N2 N -0.4732(5) 0.2500 0.3749(3) 0.0728(12) Uani 1 2 d S
C1 C -0.4219(6) 0.2500 0.4535(2) 0.0620(12) Uani 1 2 d S
H1 H -0.5423 0.2500 0.4926 0.074 Uiso 1 2 calc SR
C2 C -0.1763(5) 0.2500 0.4749(2) 0.0589(11) Uani 1 2 d S
C3 C -0.1375(5) 0.2500 0.5660(2) 0.0556(11) Uani 1 2 d S
C4 C 0.1427(6) 0.2500 0.6716(2) 0.0844(17) Uani 1 2 d S
H4A H 0.3134 0.2500 0.6802 0.127 Uiso 1 2 calc SR
H4B H 0.0738 0.1242 0.6959 0.127 Uiso 0.50 1 calc PR
H4C H 0.0738 0.3758 0.6959 0.127 Uiso 0.50 1 calc PR

loop_
_atom_site_aniso_label
_atom_site_aniso_U_11
_atom_site_aniso_U_22
_atom_site_aniso_U_33
_atom_site_aniso_U_23
_atom_site_aniso_U_13
_atom_site_aniso_U_12
O1 0.0472(14) 0.105(3) 0.0652(17) 0.000 0.0139(11) 0.000
O2 0.0459(13) 0.134(3) 0.0682(17) 0.000 0.0141(12) 0.000
O3 0.0391(13) 0.093(3) 0.0607(16) 0.000 0.0052(10) 0.000
N1 0.089(3) 0.140(5) 0.079(3) 0.000 -0.011(2) 0.000
N2 0.0531(18) 0.086(3) 0.079(3) 0.000 0.0004(16) 0.000
C1 0.0484(18) 0.076(4) 0.061(3) 0.000 0.0000(16) 0.000
C2 0.0418(16) 0.066(3) 0.069(2) 0.000 0.0085(17) 0.000
C3 0.0385(16) 0.061(3) 0.067(2) 0.000 0.0078(14) 0.000
C4 0.053(2) 0.135(5) 0.065(3) 0.000 -0.0010(18) 0.000

loop_
_atom_type_symbol
_atom_type_description
_atom_type_scat_dispersion_real
_atom_type_scat_dispersion_imag
_atom_type_scat_source
C C 0.0033 0.0016 'International Tables Vol C Tables 4.2.6.8 and 6.1.1.4'
H H 0.0000 0.0000 'International Tables Vol C Tables 4.2.6.8 and 6.1.1.4'
N N 0.0061 0.0033 'International Tables Vol C Tables 4.2.6.8 and 6.1.1.4'
O O 0.0106 0.0060 'International Tables Vol C Tables 4.2.6.8 and 6.1.1.4'

loop_
_geom_angle_atom_site_label_1
_geom_angle_atom_site_label_2
_geom_angle_atom_site_label_3
_geom_angle
C3 O3 C4 114.9(3)
N1 N2 C1 179.1(4)
N2 C1 C2 117.0(3)
O1 C2 C1 126.3(3)
O1 C2 C3 121.0(3)
C1 C2 C3 112.7(3)
O2 C3 O3 124.7(3)
O2 C3 C2 123.3(3)
O3 C3 C2 112.1(3)

loop_
_geom_bond_atom_site_label_1
_geom_bond_atom_site_label_2
_geom_bond_distance
O1 C2 1.229(3)
O2 C3 1.205(4)
O3 C3 1.319(4)
O3 C4 1.453(5)
N1 N2 1.119(5)
N2 C1 1.327(5)
C1 C2 1.411(4)
C2 C3 1.518(5)

loop_
_geom_torsion_atom_site_label_1
_geom_torsion_atom_site_label_2
_geom_torsion_atom_site_label_3
_geom_torsion_atom_site_label_4
_geom_torsion
N1 N2 C1 C2 0.00(6)
N2 C1 C2 O1 0.000(1)
N2 C1 C2 C3 180.000(1)
C4 O3 C3 O2 0.000(1)
C4 O3 C3 C2 180.0
O1 C2 C3 O2 180.000(1)
C1 C2 C3 O2 0.000(1)
O1 C2 C3 O3 0.000(1)
C1 C2 C3 O3 180.0
